data_9002721
loop_
_publ_author_name
'Secco, L.'
'Martignago, F.'
'Dal Negro, A.'
'Reznitskii, L. Z.'
'Sklyarov, E. V.'

_publ_section_title
;
 Crystal chemistry of Cr-V-rich clinopyroxenes
 Sample 5
;
_journal_name_full 'American Mineralogist'
_journal_page_first 709
_journal_page_last 714
_journal_volume 87
_journal_year 2002
_chemical_formula_sum 'Al0.035 Ca0.51 Cr0.247 Fe0.007 Mg0.484 Mn0.001 Na0.49 O6 Si1.982 V0.244'
_chemical_name_mineral Diopside
_space_group_IT_number 15
_symmetry_space_group_name_Hall '-C 2yc'
_symmetry_space_group_name_H-M 'C 1 2/c 1'
_cell_angle_alpha 90
_cell_angle_beta 106.483
_cell_angle_gamma 90
_cell_formula_units_Z 4
_cell_length_a 9.6718
_cell_length_b 8.8412
_cell_length_c 5.2670
_cell_volume 431.874
_database_code_amcsd 0002810
_exptl_crystal_density_diffrn 3.411
_cod_original_formula_sum 'Si1.982 Al.035 Cr.247 V.244 Mg.484 Fe.007 Mn.001 (Ca.51 Na.49) O6'
_cod_database_code 9002721

loop_
_space_group_symop_operation_xyz
x,y,z
1/2+x,1/2+y,z
x,-y,1/2+z
1/2+x,1/2-y,1/2+z
-x,y,1/2-z
1/2-x,1/2+y,1/2-z
-x,-y,-z
1/2-x,1/2-y,-z

loop_
_atom_site_label
_atom_site_fract_x
_atom_site_fract_y
_atom_site_fract_z
_atom_site_occupancy
_atom_site_U_iso_or_equiv
_atom_site_type_symbol
_atom_site_attached_hydrogens
SiT 0.28887 0.09210 0.23163 0.99100 0.00464 Si 0
AlT 0.28887 0.09210 0.23163 0.00900 0.00464 Al 0
CrM1 0.00000 0.90565 0.25000 0.24700 0.00538 Cr 0
VM1 0.00000 0.90565 0.25000 0.24400 0.00538 V 0
MgM1 0.00000 0.90565 0.25000 0.48400 0.00538 Mg 0
AlM1 0.00000 0.90565 0.25000 0.01700 0.00538 Al 0
FeM1 0.00000 0.90565 0.25000 0.00700 0.00538 Fe 0
MnM1 0.00000 0.90565 0.25000 0.00100 0.00538 Mn 0
CaM2 0.00000 0.30199 0.25000 0.51000 0.00932 Ca 0
NaM2 0.00000 0.30199 0.25000 0.49000 0.00932 Na 0
O1 0.11467 0.08255 0.14007 1.00000 0.00736 O 0
O2 0.36041 0.25353 0.31131 1.00000 0.00880 O 0
O3 0.35161 0.01422 0.00118 1.00000 0.00765 O 0

loop_
_cod_changelog_entry_id
_cod_changelog_entry_author
_cod_changelog_entry_date
_cod_changelog_entry_text
1
;cod-tools version 3.8.0
Id: cif_guess_AMCSD_atom_types 9581 2023-05-17 12:35:41Z saulius
;
2023-05-23T09:15:10+03:00
;Derived atom types and hydrogen counts
from atom names that follow the AMCSD naming convention
(Wat == water, O-H == hydroxyl).
;

loop_
_cod_related_entry_id
_cod_related_entry_database
_cod_related_entry_code
1 AMCSD 0002810
